data_2237491
loop_
_publ_author_name
'Jia, Zhen-Bin'
'Zhao, Yi'
'Wen, Qiu-Jia'
'Ma, Ai-Qing'

_publ_section_title
;
 The non-centrosymmetric polymorph of
 (quinolin-8-ol-\k^2^<i>N</i>,<i>O</i>)(quinolin-8-olato-\k^2^<i>N</i>,<i>O</i>)silver(I)
;
_journal_coeditor_code HG5282
_journal_issue 3
_journal_name_full 'Acta Crystallographica Section E'
_journal_page_first m133
_journal_paper_doi 10.1107/S160053681300281X
_journal_volume 69
_journal_year 2013
_chemical_formula_iupac '[Ag (C9 H6 N O) (C9 H7 N O)]'
_chemical_formula_moiety 'Ag1 C18 N2 O2 H13'
_chemical_formula_sum 'C18 H13 Ag N2 O2'
_chemical_formula_weight 397.17
_chemical_name_systematic (Quinolin-8-ol-\k^2^<i>N</i>,<i>O</i>)(quinolin-8-olato-\k^2^<i>N</i>,<i>O</i>)silver(I)
_space_group_IT_number 19
_symmetry_cell_setting orthorhombic
_symmetry_space_group_name_Hall 'P 2ac 2ab'
_symmetry_space_group_name_H-M 'P 21 21 21'
_atom_sites_solution_hydrogens geom
_atom_sites_solution_primary direct
_atom_sites_solution_secondary difmap
_audit_creation_method SHELXL-97
_cell_angle_alpha 90.00
_cell_angle_beta 90.00
_cell_angle_gamma 90.00
_cell_formula_units_Z 4
_cell_length_a 7.2320(3)
_cell_length_b 10.4857(6)
_cell_length_c 18.9398(10)
_cell_measurement_reflns_used 3403
_cell_measurement_temperature 293(2)
_cell_measurement_theta_max 29.5578
_cell_measurement_theta_min 2.8109
_cell_volume 1436.25(13)
_computing_cell_refinement 'SAINT (Bruker, 2002)'
_computing_data_collection 'SMART (Bruker, 2002)'
_computing_data_reduction 'SAINT (Bruker, 2002)'
_computing_molecular_graphics 'ORTEP-3 for Windows (Farrugia, 2012)'
_computing_publication_material 'WinGX (Farrugia, 2012)'
_computing_structure_refinement 'SHELXL97 (Sheldrick, 2008)'
_computing_structure_solution 'SHELXS97 (Sheldrick, 2008)'
_diffrn_ambient_temperature 293(2)
_diffrn_detector_area_resol_mean 10.3592
_diffrn_measured_fraction_theta_full 0.999
_diffrn_measured_fraction_theta_max 0.999
_diffrn_measurement_device_type 'Bruker SMART'
_diffrn_measurement_method '\w scans'
_diffrn_radiation_monochromator graphite
_diffrn_radiation_source 'Enhance (Mo) X-ray Source'
_diffrn_radiation_type MoK\a
_diffrn_radiation_wavelength 0.71073
_diffrn_reflns_av_R_equivalents 0.0326
_diffrn_reflns_av_sigmaI/netI 0.0368
_diffrn_reflns_limit_h_max 7
_diffrn_reflns_limit_h_min -8
_diffrn_reflns_limit_k_max 12
_diffrn_reflns_limit_k_min -9
_diffrn_reflns_limit_l_max 21
_diffrn_reflns_limit_l_min -22
_diffrn_reflns_number 8103
_diffrn_reflns_theta_full 25.09
_diffrn_reflns_theta_max 25.09
_diffrn_reflns_theta_min 2.90
_diffrn_standards_number 9645
_exptl_absorpt_coefficient_mu 1.415
_exptl_absorpt_correction_T_max 1.00000
_exptl_absorpt_correction_T_min 0.88437
_exptl_absorpt_correction_type multi-scan
_exptl_absorpt_process_details '(SADABS; Bruker, 2002)'
_exptl_crystal_colour yellow
_exptl_crystal_density_diffrn 1.837
_exptl_crystal_density_method 'not measured'
_exptl_crystal_description block
_exptl_crystal_F_000 792
_exptl_crystal_size_max 0.19
_exptl_crystal_size_mid 0.18
_exptl_crystal_size_min 0.15
_refine_diff_density_max 0.406
_refine_diff_density_min -0.337
_refine_ls_abs_structure_details 'Flack (1983), 1056 Friedel pairs'
_refine_ls_abs_structure_Flack -0.02(3)
_refine_ls_extinction_method none
_refine_ls_goodness_of_fit_ref 1.078
_refine_ls_hydrogen_treatment constr
_refine_ls_matrix_type full
_refine_ls_number_parameters 208
_refine_ls_number_reflns 2554
_refine_ls_number_restraints 0
_refine_ls_restrained_S_all 1.078
_refine_ls_R_factor_all 0.0338
_refine_ls_R_factor_gt 0.0274
_refine_ls_shift/su_max 0.001
_refine_ls_shift/su_mean 0.000
_refine_ls_structure_factor_coef Fsqd
_refine_ls_weighting_details 'calc w=1/[\s^2^(Fo^2^)+(0.0220P)^2^+0.3181P] where P=(Fo^2^+2Fc^2^)/3'
_refine_ls_weighting_scheme calc
_refine_ls_wR_factor_gt 0.0545
_refine_ls_wR_factor_ref 0.0569
_reflns_number_gt 2305
_reflns_number_total 2554
_reflns_threshold_expression I>2sigma(I)
_cod_data_source_file hg5282.cif
_cod_data_source_block I
_cod_database_code 2237491
_cod_database_fobs_code 2237491

loop_
_symmetry_equiv_pos_as_xyz
'x, y, z'
'-x+1/2, -y, z+1/2'
'x+1/2, -y+1/2, -z'
'-x, y+1/2, -z+1/2'

loop_
_atom_site_type_symbol
_atom_site_label
_atom_site_fract_x
_atom_site_fract_y
_atom_site_fract_z
_atom_site_U_iso_or_equiv
_atom_site_adp_type
_atom_site_calc_flag
_atom_site_refinement_flags
_atom_site_occupancy
_atom_site_symmetry_multiplicity
C C17 0.3321(5) 0.5388(4) 0.2207(2) 0.0428(11) Uani d . 1 1
H H17 0.2247 0.4904 0.2240 0.051 Uiso calc R 1 1
C C18 0.4685(6) 0.5214(4) 0.2684(2) 0.0413(11) Uani d . 1 1
H H18 0.4528 0.4635 0.3051 0.050 Uiso calc R 1 1
Ag Ag1 0.87935(4) 0.85088(3) 0.101833(16) 0.04331(11) Uani d . 1 1
C C6 1.4013(5) 1.0168(4) -0.0955(2) 0.0428(10) Uani d . 1 1
H H6 1.5083 1.0187 -0.1227 0.051 Uiso calc R 1 1
O O2 0.5261(3) 0.7849(2) 0.10618(14) 0.0319(6) Uani d . 1 1
H H2A 0.4318 0.7863 0.0821 0.048 Uiso calc R 1 1
O O1 1.2184(3) 0.8451(3) 0.05683(12) 0.0347(6) Uani d . 1 1
C C8 1.2323(5) 0.9235(4) 0.00265(19) 0.0279(8) Uani d . 1 1
C C7 1.3899(6) 0.9315(4) -0.03871(19) 0.0360(9) Uani d . 1 1
H H7 1.4903 0.8791 -0.0286 0.043 Uiso calc R 1 1
C C9 1.0833(4) 1.0077(3) -0.01372(18) 0.0264(8) Uani d . 1 1
C C13 0.6343(5) 0.5908(3) 0.26259(18) 0.0300(8) Uani d . 1 1
C C15 0.5067(5) 0.6993(3) 0.15794(19) 0.0268(8) Uani d . 1 1
N N1 0.9246(4) 1.0033(3) 0.02576(16) 0.0309(8) Uani d . 1 1
N N2 0.8161(4) 0.7483(3) 0.19863(16) 0.0280(7) Uani d . 1 1
C C11 0.9365(5) 0.6477(5) 0.3027(2) 0.0406(10) Uani d . 1 1
H H11 1.0325 0.6407 0.3352 0.049 Uiso calc R 1 1
C C16 0.3498(5) 0.6289(4) 0.1662(2) 0.0372(9) Uani d . 1 1
H H16 0.2520 0.6408 0.1350 0.045 Uiso calc R 1 1
C C14 0.6564(4) 0.6808(3) 0.20672(18) 0.0245(8) Uani d . 1 1
C C2 0.7975(5) 1.1738(4) -0.0422(2) 0.0435(11) Uani d . 1 1
H H2 0.6996 1.2297 -0.0497 0.052 Uiso calc R 1 1
C C4 1.0976(5) 1.0959(3) -0.07134(19) 0.0325(9) Uani d . 1 1
C C3 0.9487(6) 1.1781(4) -0.0839(2) 0.0411(11) Uani d . 1 1
H H3 0.9540 1.2359 -0.1211 0.049 Uiso calc R 1 1
C C10 0.9497(5) 0.7328(4) 0.2455(2) 0.0404(10) Uani d . 1 1
H H10 1.0574 0.7804 0.2404 0.048 Uiso calc R 1 1
C C1 0.7905(5) 1.0843(4) 0.0121(2) 0.0414(11) Uani d . 1 1
H H1 0.6851 1.0818 0.0402 0.050 Uiso calc R 1 1
C C12 0.7824(6) 0.5764(4) 0.3098(2) 0.0388(10) Uani d . 1 1
H H12 0.7742 0.5172 0.3462 0.047 Uiso calc R 1 1
C C5 1.2597(5) 1.0971(4) -0.1118(2) 0.0401(10) Uani d . 1 1
H H5 1.2705 1.1526 -0.1498 0.048 Uiso calc R 1 1

loop_
_atom_site_aniso_label
_atom_site_aniso_U_11
_atom_site_aniso_U_22
_atom_site_aniso_U_33
_atom_site_aniso_U_12
_atom_site_aniso_U_13
_atom_site_aniso_U_23
C17 0.033(2) 0.037(3) 0.059(3) -0.0098(19) 0.0030(19) 0.007(2)
C18 0.047(2) 0.035(3) 0.042(3) 0.002(2) 0.010(2) 0.015(2)
Ag1 0.04359(16) 0.04830(19) 0.03805(17) -0.00869(17) 0.00683(17) 0.01115(17)
C6 0.039(2) 0.054(3) 0.036(2) -0.013(2) 0.013(2) -0.006(2)
O2 0.0300(11) 0.0322(14) 0.0337(14) -0.0030(11) -0.0046(13) 0.0085(14)
O1 0.0289(12) 0.0401(16) 0.0350(14) 0.0029(14) -0.0021(11) 0.0112(15)
C8 0.0259(18) 0.031(2) 0.027(2) -0.0041(18) -0.0037(16) -0.0017(18)
C7 0.0288(18) 0.041(2) 0.038(2) 0.002(2) -0.002(2) -0.0019(18)
C9 0.0271(19) 0.027(2) 0.0249(19) -0.0052(17) -0.0029(15) -0.0009(15)
C13 0.0324(18) 0.029(2) 0.028(2) 0.008(2) 0.0037(18) 0.0008(15)
C15 0.0291(18) 0.023(2) 0.028(2) 0.0052(16) 0.0018(16) 0.0009(17)
N1 0.0246(16) 0.0364(19) 0.0318(18) -0.0006(15) 0.0009(12) 0.0021(14)
N2 0.0268(15) 0.0289(18) 0.0283(17) 0.0006(14) 0.0010(13) 0.0005(15)
C11 0.037(2) 0.049(3) 0.036(2) 0.005(2) -0.0110(16) 0.006(2)
C16 0.034(2) 0.035(2) 0.043(2) -0.004(2) -0.0063(17) 0.0065(18)
C14 0.0257(17) 0.022(2) 0.0257(18) 0.0052(16) 0.0037(14) -0.0016(15)
C2 0.041(2) 0.042(3) 0.048(3) 0.014(2) -0.009(2) 0.007(2)
C4 0.039(2) 0.029(2) 0.029(2) -0.008(2) -0.0038(17) 0.0036(15)
C3 0.053(2) 0.030(2) 0.040(3) -0.0032(19) -0.0094(19) 0.0092(19)
C10 0.032(2) 0.050(3) 0.040(2) 0.002(2) -0.0016(18) 0.000(2)
C1 0.031(2) 0.049(3) 0.044(3) 0.008(2) 0.0000(19) -0.003(2)
C12 0.051(2) 0.034(3) 0.030(2) 0.003(2) 0.0009(19) 0.0078(19)
C5 0.044(2) 0.041(3) 0.035(2) -0.010(2) 0.001(2) 0.011(2)

loop_
_atom_type_symbol
_atom_type_description
_atom_type_scat_dispersion_real
_atom_type_scat_dispersion_imag
_atom_type_scat_source
C C 0.0033 0.0016 'International Tables Vol C Tables 4.2.6.8 and 6.1.1.4'
H H 0.0000 0.0000 'International Tables Vol C Tables 4.2.6.8 and 6.1.1.4'
Ag Ag -0.8971 1.1015 'International Tables Vol C Tables 4.2.6.8 and 6.1.1.4'
N N 0.0061 0.0033 'International Tables Vol C Tables 4.2.6.8 and 6.1.1.4'
O O 0.0106 0.0060 'International Tables Vol C Tables 4.2.6.8 and 6.1.1.4'

loop_
_geom_angle_atom_site_label_1
_geom_angle_atom_site_label_2
_geom_angle_atom_site_label_3
_geom_angle
C18 C17 C16 121.1(4)
C18 C17 H17 119.5
C16 C17 H17 119.5
C17 C18 C13 120.1(4)
C17 C18 H18 120.0
C13 C18 H18 120.0
N2 Ag1 N1 162.38(12)
N2 Ag1 O1 117.62(9)
N1 Ag1 O1 70.00(10)
N2 Ag1 O2 69.00(9)
N1 Ag1 O2 110.96(9)
O1 Ag1 O2 156.21(9)
C5 C6 C7 121.7(4)
C5 C6 H6 119.2
C7 C6 H6 119.2
C15 O2 H2A 109.5
C8 O1 Ag1 108.2(2)
O1 C8 C7 122.7(3)
O1 C8 C9 119.8(3)
C7 C8 C9 117.4(3)
C8 C7 C6 121.4(4)
C8 C7 H7 119.3
C6 C7 H7 119.3
N1 C9 C8 119.5(3)
N1 C9 C4 119.8(3)
C8 C9 C4 120.6(3)
C12 C13 C18 123.1(3)
C12 C13 C14 117.3(4)
C18 C13 C14 119.7(3)
O2 C15 C16 122.3(3)
O2 C15 C14 118.9(3)
C16 C15 C14 118.8(3)
C1 N1 C9 119.2(3)
C1 N1 Ag1 119.6(3)
C9 N1 Ag1 120.8(2)
C10 N2 C14 118.7(3)
C10 N2 Ag1 118.3(2)
C14 N2 Ag1 122.0(2)
C12 C11 C10 118.9(3)
C12 C11 H11 120.5
C10 C11 H11 120.5
C15 C16 C17 121.6(3)
C15 C16 H16 119.2
C17 C16 H16 119.2
N2 C14 C13 121.4(3)
N2 C14 C15 119.7(3)
C13 C14 C15 118.8(3)
C3 C2 C1 118.9(4)
C3 C2 H2 120.5
C1 C2 H2 120.5
C3 C4 C5 123.0(4)
C3 C4 C9 118.1(4)
C5 C4 C9 118.8(3)
C2 C3 C4 120.2(4)
C2 C3 H3 119.9
C4 C3 H3 119.9
N2 C10 C11 123.1(4)
N2 C10 H10 118.5
C11 C10 H10 118.5
N1 C1 C2 123.6(4)
N1 C1 H1 118.2
C2 C1 H1 118.2
C11 C12 C13 120.5(4)
C11 C12 H12 119.7
C13 C12 H12 119.7
C6 C5 C4 120.0(4)
C6 C5 H5 120.0
C4 C5 H5 120.0

loop_
_geom_bond_atom_site_label_1
_geom_bond_atom_site_label_2
_geom_bond_distance
C17 C18 1.349(6)
C17 C16 1.406(5)
C17 H17 0.9300
C18 C13 1.407(6)
C18 H18 0.9300
Ag1 N2 2.174(3)
Ag1 N1 2.176(3)
Ag1 O1 2.596(2)
Ag1 O2 2.649(2)
C6 C5 1.361(6)
C6 C7 1.401(5)
C6 H6 0.9300
O2 C15 1.336(4)
O2 H2A 0.8200
O1 C8 1.319(4)
C8 C7 1.386(5)
C8 C9 1.427(5)
C7 H7 0.9300
C9 N1 1.370(4)
C9 C4 1.434(5)
C13 C12 1.403(5)
C13 C14 1.427(5)
C15 C16 1.362(5)
C15 C14 1.436(5)
N1 C1 1.316(5)
N2 C10 1.322(5)
N2 C14 1.364(4)
C11 C12 1.348(5)
C11 C10 1.408(6)
C11 H11 0.9300
C16 H16 0.9300
C2 C3 1.349(5)
C2 C1 1.394(6)
C2 H2 0.9300
C4 C3 1.400(5)
C4 C5 1.400(6)
C3 H3 0.9300
C10 H10 0.9300
C1 H1 0.9300
C12 H12 0.9300
C5 H5 0.9300

loop_
_geom_hbond_atom_site_label_D
_geom_hbond_atom_site_label_H
_geom_hbond_atom_site_label_A
_geom_hbond_site_symmetry_A
_geom_hbond_distance_DH
_geom_hbond_distance_HA
_geom_hbond_distance_DA
_geom_hbond_angle_DHA
_geom_hbond_publ_flag
O2 H2A O1 1_455 0.82 1.73 2.495(3) 154.4 yes

loop_
_geom_torsion_atom_site_label_1
_geom_torsion_atom_site_label_2
_geom_torsion_atom_site_label_3
_geom_torsion_atom_site_label_4
_geom_torsion
C16 C17 C18 C13 -2.2(7)
N2 Ag1 O1 C8 -173.2(2)
N1 Ag1 O1 C8 -10.6(2)
Ag1 O1 C8 C7 -172.3(3)
Ag1 O1 C8 C9 9.9(4)
O1 C8 C7 C6 -179.3(4)
C9 C8 C7 C6 -1.4(5)
C5 C6 C7 C8 1.1(6)
O1 C8 C9 N1 -2.1(5)
C7 C8 C9 N1 -180.0(3)
O1 C8 C9 C4 178.4(3)
C7 C8 C9 C4 0.5(5)
C17 C18 C13 C12 -179.3(4)
C17 C18 C13 C14 0.9(6)
C8 C9 N1 C1 177.5(3)
C4 C9 N1 C1 -3.0(5)
C8 C9 N1 Ag1 -9.7(4)
C4 C9 N1 Ag1 169.8(2)
N2 Ag1 N1 C1 -57.9(5)
O1 Ag1 N1 C1 -176.8(3)
N2 Ag1 N1 C9 129.4(4)
O1 Ag1 N1 C9 10.4(2)
N1 Ag1 N2 C10 -84.3(4)
O1 Ag1 N2 C10 27.5(3)
N1 Ag1 N2 C14 107.7(4)
O1 Ag1 N2 C14 -140.4(2)
O2 C15 C16 C17 179.7(4)
C14 C15 C16 C17 -0.4(6)
C18 C17 C16 C15 2.0(7)
C10 N2 C14 C13 -2.7(5)
Ag1 N2 C14 C13 165.2(2)
C10 N2 C14 C15 177.8(3)
Ag1 N2 C14 C15 -14.3(4)
C12 C13 C14 N2 1.3(5)
C18 C13 C14 N2 -178.9(3)
C12 C13 C14 C15 -179.2(3)
C18 C13 C14 C15 0.6(5)
O2 C15 C14 N2 -1.4(5)
C16 C15 C14 N2 178.7(3)
O2 C15 C14 C13 179.1(3)
C16 C15 C14 C13 -0.9(5)
N1 C9 C4 C3 1.9(5)
C8 C9 C4 C3 -178.6(3)
N1 C9 C4 C5 -178.8(3)
C8 C9 C4 C5 0.7(5)
C1 C2 C3 C4 -1.6(6)
C5 C4 C3 C2 -178.9(4)
C9 C4 C3 C2 0.4(6)
C14 N2 C10 C11 1.4(6)
Ag1 N2 C10 C11 -167.0(3)
C12 C11 C10 N2 1.3(6)
C9 N1 C1 C2 1.8(6)
Ag1 N1 C1 C2 -171.1(3)
C3 C2 C1 N1 0.5(7)
C10 C11 C12 C13 -2.7(6)
C18 C13 C12 C11 -178.3(4)
C14 C13 C12 C11 1.5(6)
C7 C6 C5 C4 0.2(6)
C3 C4 C5 C6 178.2(4)
C9 C4 C5 C6 -1.1(6)
